data_2219064
loop_
_publ_author_name
'Xu, Wei'
'Lin, Jian-Li'
'Xie, Hong-Zhen'

_publ_section_title
<i>catena</i>-Poly[[(2,2'-bipyrimidine-\k^2^<i>N</i>^1^,<i>N</i>^1'^)diperchloratocopper(II)]-\m-4,4'-bipyridine-\k^2^<i>N</i>:<i>N</i>']
_journal_coeditor_code IM2074
_journal_issue 8
_journal_name_full 'Acta Crystallographica Section E'
_journal_page_first m1031
_journal_paper_doi 10.1107/S1600536808021296
_journal_volume 64
_journal_year 2008
_chemical_formula_iupac '[Cu (Cl O4)2 (C8 H6 N4) (C10 H8 N2)]'
_chemical_formula_moiety 'C18 H14 Cl2 Cu N6 O8'
_chemical_formula_sum 'C18 H14 Cl2 Cu N6 O8'
_chemical_formula_weight 576.75
_chemical_name_systematic
;
<i>catena</i>-Poly[[(2,2'-bipyrimidine-
\k^2^<i>N</i>^1^,<i>N</i>^1'^)diperchloratocopper(II)]-
\m-4,4'-bipyridine-\k^2^<i>N</i>:<i>N</i>']
;
_space_group_IT_number 14
_symmetry_cell_setting monoclinic
_symmetry_space_group_name_Hall '-P 2yn'
_symmetry_space_group_name_H-M 'P 1 21/n 1'
_atom_sites_solution_hydrogens geom
_atom_sites_solution_primary direct
_atom_sites_solution_secondary difmap
_audit_creation_method SHELXL-97
_cell_angle_alpha 90.00
_cell_angle_beta 96.55(3)
_cell_angle_gamma 90.00
_cell_formula_units_Z 4
_cell_length_a 11.334(2)
_cell_length_b 14.266(3)
_cell_length_c 13.299(3)
_cell_measurement_reflns_used 25
_cell_measurement_temperature 295(2)
_cell_measurement_theta_max 12.5
_cell_measurement_theta_min 5.0
_cell_volume 2136.3(8)
_computing_cell_refinement 'XSCANS (Siemens, 1996)'
_computing_data_collection 'XSCANS (Siemens, 1996)'
_computing_data_reduction 'XSCANS (Siemens, 1996)'
_computing_molecular_graphics 'SHELXL97 (Sheldrick, 2008)'
_computing_publication_material 'SHELXL97 (Sheldrick, 2008)'
_computing_structure_refinement 'SHELXL97 (Sheldrick, 2008)'
_computing_structure_solution 'SHELXS97 (Sheldrick, 2008)'
_diffrn_ambient_temperature 295(2)
_diffrn_measured_fraction_theta_full 0.980
_diffrn_measured_fraction_theta_max 0.980
_diffrn_measurement_device_type 'Bruker P4'
_diffrn_measurement_method \q/2\q
_diffrn_radiation_monochromator graphite
_diffrn_radiation_source 'fine-focus sealed tube'
_diffrn_radiation_type MoK\a
_diffrn_radiation_wavelength 0.71073
_diffrn_reflns_av_R_equivalents 0.0453
_diffrn_reflns_av_sigmaI/netI 0.0394
_diffrn_reflns_limit_h_max 1
_diffrn_reflns_limit_h_min -13
_diffrn_reflns_limit_k_max 16
_diffrn_reflns_limit_k_min -1
_diffrn_reflns_limit_l_max 15
_diffrn_reflns_limit_l_min -15
_diffrn_reflns_number 4265
_diffrn_reflns_theta_full 25.00
_diffrn_reflns_theta_max 25.00
_diffrn_reflns_theta_min 2.10
_diffrn_standards_decay_% 0
_diffrn_standards_interval_count 97
_diffrn_standards_number 3
_exptl_absorpt_coefficient_mu 1.335
_exptl_absorpt_correction_T_max 0.815
_exptl_absorpt_correction_T_min 0.664
_exptl_absorpt_correction_type multi-scan
_exptl_absorpt_process_details '(XSCANS; Siemens, 1996)'
_exptl_crystal_colour purple
_exptl_crystal_density_diffrn 1.793
_exptl_crystal_density_method 'not measured'
_exptl_crystal_description block
_exptl_crystal_F_000 1164
_exptl_crystal_size_max 0.32
_exptl_crystal_size_mid 0.26
_exptl_crystal_size_min 0.15
_refine_diff_density_max 0.933
_refine_diff_density_min -0.609
_refine_ls_extinction_method none
_refine_ls_goodness_of_fit_ref 1.057
_refine_ls_hydrogen_treatment constr
_refine_ls_matrix_type full
_refine_ls_number_parameters 317
_refine_ls_number_reflns 3686
_refine_ls_number_restraints 0
_refine_ls_restrained_S_all 1.057
_refine_ls_R_factor_all 0.0735
_refine_ls_R_factor_gt 0.0549
_refine_ls_shift/su_max 0.001
_refine_ls_shift/su_mean 0.000
_refine_ls_structure_factor_coef Fsqd
_refine_ls_weighting_details 'calc w=1/[\s^2^(Fo^2^)+(0.0889P)^2^+4.3786P] where P=(Fo^2^+2Fc^2^)/3'
_refine_ls_weighting_scheme calc
_refine_ls_wR_factor_gt 0.1410
_refine_ls_wR_factor_ref 0.1603
_reflns_number_gt 2896
_reflns_number_total 3686
_reflns_threshold_expression I>2\s(I)
_cod_data_source_file im2074.cif
_cod_data_source_block I
_cod_original_sg_symbol_H-M 'P 21/n'
_cod_database_code 2219064
_cod_database_fobs_code 2219064

loop_
_symmetry_equiv_pos_as_xyz
'x, y, z'
'-x+1/2, y+1/2, -z+1/2'
'-x, -y, -z'
'x-1/2, -y-1/2, z-1/2'

loop_
_atom_site_type_symbol
_atom_site_label
_atom_site_fract_x
_atom_site_fract_y
_atom_site_fract_z
_atom_site_U_iso_or_equiv
_atom_site_adp_type
_atom_site_calc_flag
_atom_site_refinement_flags
_atom_site_occupancy
Cu Cu 0.59615(4) 0.21166(4) 0.34471(4) 0.0296(2) Uani d . 1
Cl Cl1 0.73943(10) 0.14413(9) 0.10813(9) 0.0398(3) Uani d . 1
Cl Cl2 0.62782(13) 0.18070(11) 0.60732(10) 0.0534(4) Uani d . 1
N N1 0.6774(3) 0.0876(3) 0.3709(3) 0.0331(8) Uani d . 1
N N2 0.7638(3) 0.2575(3) 0.3759(3) 0.0299(8) Uani d . 1
N N3 0.8653(4) 0.0233(3) 0.4312(3) 0.0459(11) Uani d . 1
N N4 0.9612(3) 0.2015(3) 0.4100(4) 0.0460(11) Uani d . 1
N N5 0.4387(3) 0.1567(3) 0.2901(3) 0.0309(8) Uani d . 1
N N6 -0.0235(3) -0.1609(3) 0.1722(3) 0.0307(8) Uani d . 1
C C1 0.6283(5) 0.0024(3) 0.3741(4) 0.0429(12) Uani d . 1
H H1 0.5471 -0.0046 0.3557 0.051 Uiso calc R 1
C C2 0.6961(6) -0.0750(4) 0.4043(5) 0.0548(15) Uani d . 1
H H2 0.6629 -0.1346 0.4050 0.066 Uiso calc R 1
C C3 0.8144(5) -0.0602(4) 0.4332(4) 0.0518(14) Uani d . 1
H H3 0.8614 -0.1113 0.4553 0.062 Uiso calc R 1
C C4 0.7946(4) 0.0938(3) 0.3996(3) 0.0328(10) Uani d . 1
C C5 0.8442(4) 0.1889(3) 0.3958(3) 0.0335(10) Uani d . 1
C C6 0.9985(4) 0.2895(4) 0.4055(5) 0.0528(15) Uani d . 1
H H6 1.0798 0.3009 0.4147 0.063 Uiso calc R 1
C C7 0.9233(5) 0.3644(4) 0.3880(5) 0.0562(15) Uani d . 1
H H7 0.9516 0.4255 0.3858 0.067 Uiso calc R 1
C C8 0.8037(4) 0.3446(4) 0.3737(4) 0.0399(11) Uani d . 1
H H8 0.7496 0.3935 0.3623 0.048 Uiso calc R 1
C C9 0.4280(4) 0.1042(4) 0.2051(4) 0.0386(11) Uani d . 1
H H9 0.4910 0.1029 0.1661 0.046 Uiso calc R 1
C C10 0.3281(4) 0.0526(3) 0.1737(4) 0.0378(11) Uani d . 1
H H10 0.3243 0.0166 0.1151 0.045 Uiso calc R 1
C C11 0.3444(4) 0.1639(3) 0.3396(4) 0.0336(10) Uani d . 1
H H11 0.3486 0.2039 0.3951 0.040 Uiso calc R 1
C C12 0.2399(4) 0.1153(3) 0.3132(4) 0.0326(10) Uani d . 1
H H12 0.1756 0.1228 0.3501 0.039 Uiso calc R 1
C C13 0.2324(4) 0.0551(3) 0.2310(3) 0.0295(9) Uani d . 1
C C14 0.1326(4) -0.0117(3) 0.2077(4) 0.0316(10) Uani d . 1
C C15 0.0802(4) -0.0526(4) 0.2857(4) 0.0383(11) Uani d . 1
H H15 0.0956 -0.0296 0.3514 0.046 Uiso calc R 1
C C16 0.0050(4) -0.1276(3) 0.2654(4) 0.0378(11) Uani d . 1
H H16 -0.0273 -0.1562 0.3188 0.045 Uiso calc R 1
C C17 0.0193(4) -0.1170(3) 0.0946(4) 0.0348(10) Uani d . 1
H H17 -0.0041 -0.1368 0.0287 0.042 Uiso calc R 1
C C18 0.0976(4) -0.0428(3) 0.1113(3) 0.0335(10) Uani d . 1
H H18 0.1269 -0.0137 0.0567 0.040 Uiso calc R 1
O O1 0.8332(5) 0.1061(6) 0.1735(4) 0.114(2) Uani d . 1
O O2 0.7807(4) 0.1965(3) 0.0279(3) 0.0648(12) Uani d . 1
O O3 0.6646(5) 0.0702(3) 0.0637(4) 0.0770(14) Uani d . 1
O O4 0.6684(3) 0.2050(3) 0.1635(3) 0.0522(10) Uani d . 1
O O5 0.5763(7) 0.1934(7) 0.6933(5) 0.140(3) Uani d . 1
O O6 0.6507(6) 0.0798(4) 0.6044(5) 0.111(2) Uani d . 1
O O7 0.7399(5) 0.2209(5) 0.6042(5) 0.100(2) Uani d . 1
O O8 0.5503(4) 0.1986(3) 0.5175(3) 0.0596(11) Uani d . 1

loop_
_atom_site_aniso_label
_atom_site_aniso_U_11
_atom_site_aniso_U_22
_atom_site_aniso_U_33
_atom_site_aniso_U_12
_atom_site_aniso_U_13
_atom_site_aniso_U_23
Cu 0.0195(3) 0.0221(3) 0.0458(4) 0.00049(19) -0.0030(2) 0.0002(2)
Cl1 0.0354(6) 0.0419(7) 0.0432(7) 0.0003(5) 0.0089(5) 0.0013(5)
Cl2 0.0532(8) 0.0679(9) 0.0384(7) -0.0110(7) 0.0023(6) 0.0033(6)
N1 0.034(2) 0.0248(19) 0.040(2) 0.0037(15) 0.0016(16) 0.0017(16)
N2 0.0261(18) 0.0251(19) 0.036(2) 0.0020(15) -0.0055(15) 0.0004(15)
N3 0.044(2) 0.043(2) 0.051(3) 0.020(2) 0.007(2) 0.011(2)
N4 0.0232(19) 0.051(3) 0.061(3) 0.0069(18) -0.0050(18) 0.000(2)
N5 0.0236(17) 0.0280(19) 0.041(2) -0.0027(15) 0.0019(15) -0.0057(16)
N6 0.0202(16) 0.0299(19) 0.041(2) -0.0021(14) -0.0016(15) -0.0023(16)
C1 0.048(3) 0.029(2) 0.051(3) -0.003(2) 0.006(2) 0.001(2)
C2 0.077(4) 0.030(3) 0.059(4) 0.007(3) 0.019(3) 0.006(2)
C3 0.069(4) 0.035(3) 0.055(3) 0.023(3) 0.022(3) 0.012(2)
C4 0.035(2) 0.033(2) 0.031(2) 0.0108(19) 0.0043(18) 0.0046(18)
C5 0.028(2) 0.038(3) 0.033(2) 0.0066(19) -0.0029(18) -0.0033(19)
C6 0.024(2) 0.058(4) 0.073(4) -0.005(2) -0.003(2) -0.008(3)
C7 0.035(3) 0.043(3) 0.088(5) -0.008(2) -0.004(3) -0.004(3)
C8 0.028(2) 0.037(3) 0.053(3) -0.001(2) -0.002(2) -0.003(2)
C9 0.027(2) 0.045(3) 0.046(3) -0.008(2) 0.011(2) -0.011(2)
C10 0.030(2) 0.039(3) 0.045(3) -0.007(2) 0.005(2) -0.007(2)
C11 0.031(2) 0.026(2) 0.043(3) -0.0042(18) 0.0029(19) -0.0080(19)
C12 0.027(2) 0.032(2) 0.039(2) -0.0031(18) 0.0076(18) -0.0071(19)
C13 0.024(2) 0.027(2) 0.037(2) -0.0026(17) 0.0000(17) -0.0003(18)
C14 0.0207(19) 0.029(2) 0.045(3) -0.0007(17) 0.0016(18) -0.0006(19)
C15 0.031(2) 0.042(3) 0.042(3) -0.010(2) 0.0049(19) -0.005(2)
C16 0.033(2) 0.041(3) 0.040(3) -0.011(2) 0.011(2) -0.002(2)
C17 0.032(2) 0.032(2) 0.038(3) -0.0027(19) -0.0050(19) 0.000(2)
C18 0.034(2) 0.033(2) 0.032(2) -0.0057(19) -0.0001(18) 0.0025(19)
O1 0.077(3) 0.183(7) 0.078(4) 0.063(4) -0.006(3) 0.023(4)
O2 0.071(3) 0.064(3) 0.065(3) -0.014(2) 0.036(2) 0.002(2)
O3 0.089(3) 0.047(2) 0.099(4) -0.023(2) 0.028(3) -0.021(2)
O4 0.052(2) 0.053(2) 0.055(2) -0.0009(18) 0.0210(18) -0.0097(18)
O5 0.116(5) 0.254(10) 0.054(3) 0.016(6) 0.026(3) -0.011(5)
O6 0.126(5) 0.068(4) 0.131(5) 0.011(3) -0.023(4) 0.034(4)
O7 0.083(4) 0.130(5) 0.083(4) -0.041(3) -0.004(3) 0.015(3)
O8 0.056(2) 0.078(3) 0.044(2) 0.021(2) 0.0044(18) 0.012(2)

loop_
_atom_type_symbol
_atom_type_description
_atom_type_scat_dispersion_real
_atom_type_scat_dispersion_imag
_atom_type_scat_source
C C 0.0033 0.0016 'International Tables Vol C Tables 4.2.6.8 and 6.1.1.4'
H H 0.0000 0.0000 'International Tables Vol C Tables 4.2.6.8 and 6.1.1.4'
N N 0.0061 0.0033 'International Tables Vol C Tables 4.2.6.8 and 6.1.1.4'
O O 0.0106 0.0060 'International Tables Vol C Tables 4.2.6.8 and 6.1.1.4'
Cl Cl 0.1484 0.1585 'International Tables Vol C Tables 4.2.6.8 and 6.1.1.4'
Cu Cu 0.2630 1.2660 'International Tables Vol C Tables 4.2.6.8 and 6.1.1.4'

loop_
_geom_angle_atom_site_label_1
_geom_angle_atom_site_label_2
_geom_angle_atom_site_label_3
_geom_angle_site_symmetry_1
_geom_angle_site_symmetry_3
_geom_angle
N6 Cu N1 2 . 175.53(15)
N6 Cu N2 2 . 95.45(14)
N1 Cu N2 . . 81.19(15)
N6 Cu N5 2 . 88.66(15)
N1 Cu N5 . . 95.15(15)
N2 Cu N5 . . 169.48(15)
N6 Cu O8 2 . 92.65(15)
N1 Cu O8 . . 84.89(15)
N2 Cu O8 . . 97.45(15)
N5 Cu O8 . . 92.00(15)
N6 Cu O4 2 . 95.57(14)
N1 Cu O4 . . 86.74(14)
N2 Cu O4 . . 79.35(14)
N5 Cu O4 . . 90.64(14)
O8 Cu O4 . . 171.41(13)
O1 Cl1 O2 . . 112.1(4)
O1 Cl1 O3 . . 109.9(4)
O2 Cl1 O3 . . 107.8(3)
O1 Cl1 O4 . . 110.2(3)
O2 Cl1 O4 . . 108.5(3)
O3 Cl1 O4 . . 108.3(3)
O5 Cl2 O7 . . 116.8(5)
O5 Cl2 O8 . . 113.6(4)
O7 Cl2 O8 . . 112.2(3)
O5 Cl2 O6 . . 104.4(5)
O7 Cl2 O6 . . 103.8(4)
O8 Cl2 O6 . . 104.4(3)
C1 N1 C4 . . 116.9(4)
C1 N1 Cu . . 128.4(3)
C4 N1 Cu . . 114.2(3)
C8 N2 C5 . . 117.6(4)
C8 N2 Cu . . 128.2(3)
C5 N2 Cu . . 114.1(3)
C4 N3 C3 . . 116.1(5)
C6 N4 C5 . . 116.0(4)
C11 N5 C9 . . 117.4(4)
C11 N5 Cu . . 121.7(3)
C9 N5 Cu . . 120.7(3)
C16 N6 C17 . . 118.6(4)
C16 N6 Cu . 2_545 118.8(3)
C17 N6 Cu . 2_545 121.2(3)
N1 C1 C2 . . 121.1(5)
N1 C1 H1 . . 119.5
C2 C1 H1 . . 119.5
C3 C2 C1 . . 117.0(5)
C3 C2 H2 . . 121.5
C1 C2 H2 . . 121.5
N3 C3 C2 . . 123.2(5)
N3 C3 H3 . . 118.4
C2 C3 H3 . . 118.4
N3 C4 N1 . . 125.7(4)
N3 C4 C5 . . 119.4(4)
N1 C4 C5 . . 114.9(4)
N4 C5 N2 . . 124.9(5)
N4 C5 C4 . . 119.9(4)
N2 C5 C4 . . 115.2(4)
N4 C6 C7 . . 123.4(5)
N4 C6 H6 . . 118.3
C7 C6 H6 . . 118.3
C6 C7 C8 . . 116.6(5)
C6 C7 H7 . . 121.7
C8 C7 H7 . . 121.7
N2 C8 C7 . . 121.5(5)
N2 C8 H8 . . 119.2
C7 C8 H8 . . 119.2
N5 C9 C10 . . 122.9(4)
N5 C9 H9 . . 118.5
C10 C9 H9 . . 118.5
C9 C10 C13 . . 119.0(4)
C9 C10 H10 . . 120.5
C13 C10 H10 . . 120.5
N5 C11 C12 . . 123.5(4)
N5 C11 H11 . . 118.2
C12 C11 H11 . . 118.2
C11 C12 C13 . . 119.0(4)
C11 C12 H12 . . 120.5
C13 C12 H12 . . 120.5
C12 C13 C10 . . 117.7(4)
C12 C13 C14 . . 122.6(4)
C10 C13 C14 . . 119.4(4)
C18 C14 C15 . . 117.5(4)
C18 C14 C13 . . 122.3(4)
C15 C14 C13 . . 119.8(4)
C16 C15 C14 . . 119.3(5)
C16 C15 H15 . . 120.3
C14 C15 H15 . . 120.3
N6 C16 C15 . . 122.6(4)
N6 C16 H16 . . 118.7
C15 C16 H16 . . 118.7
N6 C17 C18 . . 121.0(4)
N6 C17 H17 . . 119.5
C18 C17 H17 . . 119.5
C14 C18 C17 . . 120.6(4)
C14 C18 H18 . . 119.7
C17 C18 H18 . . 119.7
Cl1 O4 Cu . . 137.6(2)
Cl2 O8 Cu . . 129.2(2)

loop_
_geom_bond_atom_site_label_1
_geom_bond_atom_site_label_2
_geom_bond_site_symmetry_2
_geom_bond_distance
Cu N6 2 1.998(4)
Cu N1 . 2.007(4)
Cu N2 . 2.008(4)
Cu N5 . 2.008(4)
Cu O8 . 2.421(4)
Cu O4 . 2.634(4)
Cl1 O1 . 1.403(5)
Cl1 O2 . 1.424(4)
Cl1 O3 . 1.438(4)
Cl1 O4 . 1.442(4)
Cl2 O5 . 1.354(6)
Cl2 O7 . 1.399(6)
Cl2 O8 . 1.422(4)
Cl2 O6 . 1.464(6)
N1 C1 . 1.339(6)
N1 C4 . 1.343(6)
N2 C8 . 1.323(6)
N2 C5 . 1.343(6)
N3 C4 . 1.325(6)
N3 C3 . 1.325(7)
N4 C6 . 1.329(7)
N4 C5 . 1.331(6)
N5 C11 . 1.321(6)
N5 C9 . 1.350(6)
N6 C16 . 1.332(6)
N6 C17 . 1.344(6)
N6 Cu 2_545 1.998(4)
C1 C2 . 1.379(7)
C1 H1 . 0.9300
C2 C3 . 1.369(9)
C2 H2 . 0.9300
C3 H3 . 0.9300
C4 C5 . 1.471(7)
C6 C7 . 1.370(8)
C6 H6 . 0.9300
C7 C8 . 1.377(7)
C7 H7 . 0.9300
C8 H8 . 0.9300
C9 C10 . 1.376(6)
C9 H9 . 0.9300
C10 C13 . 1.395(6)
C10 H10 . 0.9300
C11 C12 . 1.383(6)
C11 H11 . 0.9300
C12 C13 . 1.385(6)
C12 H12 . 0.9300
C13 C14 . 1.484(6)
C14 C18 . 1.372(6)
C14 C15 . 1.382(7)
C15 C16 . 1.376(7)
C15 H15 . 0.9300
C16 H16 . 0.9300
C17 C18 . 1.383(6)
C17 H17 . 0.9300
C18 H18 . 0.9300

loop_
_geom_hbond_atom_site_label_D
_geom_hbond_atom_site_label_H
_geom_hbond_atom_site_label_A
_geom_hbond_site_symmetry_A
_geom_hbond_distance_DH
_geom_hbond_distance_HA
_geom_hbond_distance_DA
_geom_hbond_angle_DHA
_geom_hbond_publ_flag
C1 H1 O6 3_656 0.93 2.59 3.415(9) 147 y
C6 H6 O2 4_666 0.93 2.58 3.425(7) 151 y
C7 H7 O3 2_655 0.93 2.58 3.189(7) 124 y
C9 H9 O3 1_555 0.93 2.56 3.480(7) 171 y
C9 H9 O4 1_555 0.93 2.49 3.185(6) 132 y
C11 H11 O2 4_566 0.93 2.46 3.342(6) 159 y
C16 H16 O4 2_545 0.93 2.57 3.299(6) 135 y
C17 H17 O8 2_545 0.93 2.47 3.082(6) 124 y
